data_7132914
loop_
_publ_author_name
'Boity, Biswaranjan'
'Sidiqque, Misba'
'Rit, Arnab'

_publ_section_title
;
 Amine-functionalized bifunctional Co<sup>III</sup>-NHC complexes: highly
 effective phosphine-free catalysts for the &#x3b1;-alkylation of
 nitriles.
;
_journal_issue 23
_journal_name_full 'Chemical communications (Cambridge, England)'
_journal_page_first 3142
_journal_page_last 3145
_journal_paper_doi 10.1039/d3cc05454c
_journal_volume 60
_journal_year 2024
_chemical_formula_moiety 'C21 H28 Cl2 Co N3'
_chemical_formula_sum 'C21 H28 Cl2 Co N3'
_chemical_formula_weight 452.29
_space_group_crystal_system monoclinic
_space_group_IT_number 14
_space_group_name_Hall '-P 2yn'
_space_group_name_H-M_alt 'P 1 21/n 1'
_atom_sites_solution_hydrogens mixed
_audit_creation_method SHELXL-2014/7
_audit_update_record
;
2023-10-02 deposited with the CCDC.	2024-01-22 downloaded from the CCDC.
;
_cell_angle_alpha 90
_cell_angle_beta 99.6049(14)
_cell_angle_gamma 90
_cell_formula_units_Z 4
_cell_length_a 10.4791(3)
_cell_length_b 15.9525(4)
_cell_length_c 12.9626(3)
_cell_measurement_reflns_used 4580
_cell_measurement_temperature 296(2)
_cell_measurement_theta_max 24.75
_cell_measurement_theta_min 2.32
_cell_volume 2136.55(10)
_computing_cell_refinement 'Bruker SAINT'
_computing_data_collection 'Bruker APEX2'
_computing_data_reduction 'Bruker SAINT'
_computing_molecular_graphics 'Bruker SHELXTL'
_computing_publication_material 'Bruker SHELXTL'
_computing_structure_refinement 'SHELXL-2014/7 (Sheldrick, 2014)'
_computing_structure_solution 'SHELXS-97 (Sheldrick 2008)'
_diffrn_ambient_temperature 296(2)
_diffrn_measured_fraction_theta_full 1.000
_diffrn_measured_fraction_theta_max 1.000
_diffrn_measurement_device_type 'Bruker APEX-II CCD'
_diffrn_measurement_method '\f and \w scans'
_diffrn_radiation_type MoK\a
_diffrn_radiation_wavelength 0.71073
_diffrn_reflns_av_R_equivalents 0.0382
_diffrn_reflns_av_unetI/netI 0.0342
_diffrn_reflns_Laue_measured_fraction_full 1.000
_diffrn_reflns_Laue_measured_fraction_max 1.000
_diffrn_reflns_limit_h_max 11
_diffrn_reflns_limit_h_min -12
_diffrn_reflns_limit_k_max 18
_diffrn_reflns_limit_k_min -18
_diffrn_reflns_limit_l_max 15
_diffrn_reflns_limit_l_min -15
_diffrn_reflns_number 16720
_diffrn_reflns_point_group_measured_fraction_full 1.000
_diffrn_reflns_point_group_measured_fraction_max 1.000
_diffrn_reflns_theta_full 24.998
_diffrn_reflns_theta_max 24.998
_diffrn_reflns_theta_min 2.042
_exptl_absorpt_coefficient_mu 1.064
_exptl_absorpt_correction_T_max 0.901
_exptl_absorpt_correction_T_min 0.848
_exptl_absorpt_correction_type multi-scan
_exptl_absorpt_process_details 'SADABS V2014/5(Bruker AXS.Inc)'
_exptl_crystal_colour black
_exptl_crystal_density_diffrn 1.406
_exptl_crystal_description Block
_exptl_crystal_F_000 944
_exptl_crystal_size_max 0.160
_exptl_crystal_size_mid 0.120
_exptl_crystal_size_min 0.100
_refine_diff_density_max 0.395
_refine_diff_density_min -0.228
_refine_diff_density_rms 0.054
_refine_ls_extinction_method none
_refine_ls_goodness_of_fit_ref 1.022
_refine_ls_hydrogen_treatment mixed
_refine_ls_matrix_type full
_refine_ls_number_parameters 258
_refine_ls_number_reflns 3765
_refine_ls_number_restraints 0
_refine_ls_restrained_S_all 1.022
_refine_ls_R_factor_all 0.0457
_refine_ls_R_factor_gt 0.0314
_refine_ls_shift/su_max 0.001
_refine_ls_shift/su_mean 0.000
_refine_ls_structure_factor_coef Fsqd
_refine_ls_weighting_details 'w=1/[\s^2^(Fo^2^)+(0.0375P)^2^+0.9015P] where P=(Fo^2^+2Fc^2^)/3'
_refine_ls_weighting_scheme calc
_refine_ls_wR_factor_gt 0.0726
_refine_ls_wR_factor_ref 0.0802
_reflns_Friedel_coverage 0.000
_reflns_number_gt 3014
_reflns_number_total 3765
_reflns_threshold_expression 'I > 2\s(I)'
_cod_data_source_file d3cc05454c2.cif
_cod_data_source_block CoNH2
_cod_original_sg_symbol_H-M 'P 21/n'
_cod_database_code 7132914
_shelx_shelxl_version_number 2014/7
_shelx_space_group_comment
; 
The symmetry employed for this shelxl refinement is uniquely defined 
by the following loop, which should always be used as a source of 
symmetry information in preference to the above space-group names. 
They are only intended as comments. 
;
_shelx_estimated_absorpt_t_min 0.848
_shelx_estimated_absorpt_t_max 0.901

loop_
_space_group_symop_operation_xyz
'x, y, z'
'-x+1/2, y+1/2, -z+1/2'
'-x, -y, -z'
'x-1/2, -y-1/2, z-1/2'

loop_
_atom_site_label
_atom_site_type_symbol
_atom_site_fract_x
_atom_site_fract_y
_atom_site_fract_z
_atom_site_U_iso_or_equiv
_atom_site_adp_type
_atom_site_occupancy
_atom_site_site_symmetry_order
_atom_site_calc_flag
_atom_site_refinement_flags_posn
_atom_site_refinement_flags_adp
_atom_site_refinement_flags_occupancy
_atom_site_disorder_assembly
_atom_site_disorder_group
C1 C 0.7161(2) 0.19684(17) 0.3295(2) 0.0379(6) Uani 1 1 d . . . . .
C2 C 0.6029(3) 0.24356(16) 0.3426(2) 0.0385(6) Uani 1 1 d . . . . .
C3 C 0.5047(2) 0.22516(15) 0.25709(19) 0.0324(6) Uani 1 1 d . . . . .
C4 C 0.5533(2) 0.16306(15) 0.19397(18) 0.0300(6) Uani 1 1 d . . . . .
C5 C 0.6861(2) 0.14905(16) 0.23731(19) 0.0339(6) Uani 1 1 d . . . . .
C6 C 0.7772(3) 0.0983(2) 0.1855(3) 0.0611(9) Uani 1 1 d . . . . .
H6A H 0.8019 0.1298 0.1289 0.092 Uiso 1 1 calc R U . . .
H6B H 0.7353 0.0473 0.1588 0.092 Uiso 1 1 calc R U . . .
H6C H 0.8528 0.0850 0.2354 0.092 Uiso 1 1 calc R U . . .
C7 C 0.8452(3) 0.2020(2) 0.3995(3) 0.0641(10) Uani 1 1 d . . . . .
H7A H 0.9029 0.1614 0.3776 0.096 Uiso 1 1 calc R U . . .
H7B H 0.8348 0.1906 0.4703 0.096 Uiso 1 1 calc R U . . .
H7C H 0.8805 0.2571 0.3953 0.096 Uiso 1 1 calc R U . . .
C8 C 0.5932(4) 0.30358(19) 0.4297(2) 0.0689(11) Uani 1 1 d . . . . .
H8A H 0.6492 0.2855 0.4920 0.103 Uiso 1 1 calc R U . . .
H8B H 0.5055 0.3052 0.4424 0.103 Uiso 1 1 calc R U . . .
H8C H 0.6186 0.3585 0.4107 0.103 Uiso 1 1 calc R U . . .
C9 C 0.3738(3) 0.26490(18) 0.2352(2) 0.0492(8) Uani 1 1 d . . . . .
H9A H 0.3798 0.3180 0.2016 0.074 Uiso 1 1 calc R U . . .
H9B H 0.3420 0.2731 0.2998 0.074 Uiso 1 1 calc R U . . .
H9C H 0.3155 0.2291 0.1902 0.074 Uiso 1 1 calc R U . . .
C10 C 0.4866(3) 0.12966(19) 0.0913(2) 0.0467(7) Uani 1 1 d . . . . .
H10A H 0.3946 0.1311 0.0893 0.070 Uiso 1 1 calc R U . . .
H10B H 0.5136 0.0729 0.0830 0.070 Uiso 1 1 calc R U . . .
H10C H 0.5087 0.1635 0.0356 0.070 Uiso 1 1 calc R U . . .
C11 C 0.3066(2) 0.05163(14) 0.27481(18) 0.0271(5) Uani 1 1 d . . . . .
C12 C 0.1860(2) 0.08401(17) 0.2358(2) 0.0385(6) Uani 1 1 d . . . . .
H12 H 0.1536 0.1288 0.2695 0.046 Uiso 1 1 calc R U . . .
C13 C 0.1131(3) 0.0500(2) 0.1468(2) 0.0494(8) Uani 1 1 d . . . . .
H13 H 0.0325 0.0725 0.1199 0.059 Uiso 1 1 calc R U . . .
C14 C 0.1597(3) -0.01698(19) 0.0982(2) 0.0481(8) Uani 1 1 d . . . . .
H14 H 0.1099 -0.0399 0.0388 0.058 Uiso 1 1 calc R U . . .
C15 C 0.2788(3) -0.05065(17) 0.1360(2) 0.0394(7) Uani 1 1 d . . . . .
H15 H 0.3094 -0.0962 0.1025 0.047 Uiso 1 1 calc R U . . .
C16 C 0.3535(2) -0.01636(15) 0.22462(18) 0.0294(6) Uani 1 1 d . . . . .
C17 C 0.5128(3) -0.13309(16) 0.2589(2) 0.0399(7) Uani 1 1 d . . . . .
H17 H 0.4611 -0.1765 0.2274 0.048 Uiso 1 1 calc R U . . .
C18 C 0.6342(3) -0.13911(17) 0.3088(2) 0.0445(7) Uani 1 1 d . . . . .
H18 H 0.6832 -0.1880 0.3191 0.053 Uiso 1 1 calc R U . . .
C19 C 0.5788(2) -0.00317(15) 0.31532(17) 0.0266(5) Uani 1 1 d . . . . .
C20 C 0.8021(2) -0.04080(17) 0.4046(2) 0.0403(7) Uani 1 1 d . . . . .
H20A H 0.8044 -0.0610 0.4754 0.048 Uiso 1 1 calc R U . . .
H20B H 0.8141 0.0195 0.4079 0.048 Uiso 1 1 calc R U . . .
C21 C 0.9128(3) -0.0802(2) 0.3596(3) 0.0585(9) Uani 1 1 d . . . . .
H21A H 0.9118 -0.1398 0.3695 0.088 Uiso 1 1 calc R U . . .
H21B H 0.9935 -0.0578 0.3947 0.088 Uiso 1 1 calc R U . . .
H21C H 0.9030 -0.0679 0.2862 0.088 Uiso 1 1 calc R U . . .
Cl1 Cl 0.62959(6) 0.09945(4) 0.51786(5) 0.03605(17) Uani 1 1 d . . . . .
Cl2 Cl 0.79275(8) 0.76509(4) 0.54476(6) 0.0493(2) Uani 1 1 d . . . . .
Co1 Co 0.56514(3) 0.11458(2) 0.34229(2) 0.02409(11) Uani 1 1 d . . . . .
N1 N 0.38583(19) 0.08753(14) 0.36485(16) 0.0258(4) Uani 1 1 d . . . . .
N2 N 0.47859(19) -0.04945(12) 0.26329(15) 0.0294(5) Uani 1 1 d . . . . .
N3 N 0.6747(2) -0.05962(12) 0.34252(16) 0.0335(5) Uani 1 1 d . . . . .
H2N H 0.399(2) 0.0481(16) 0.4132(19) 0.025(7) Uiso 1 1 d . . . . .
H1N H 0.345(3) 0.1360(18) 0.389(2) 0.042(8) Uiso 1 1 d . . . . .

loop_
_atom_site_aniso_label
_atom_site_aniso_U_11
_atom_site_aniso_U_22
_atom_site_aniso_U_33
_atom_site_aniso_U_23
_atom_site_aniso_U_13
_atom_site_aniso_U_12
C1 0.0339(15) 0.0379(15) 0.0410(15) 0.0113(13) 0.0035(12) -0.0131(13)
C2 0.0533(18) 0.0228(14) 0.0394(15) 0.0035(11) 0.0081(13) -0.0053(12)
C3 0.0376(15) 0.0241(13) 0.0373(14) 0.0120(11) 0.0113(12) 0.0016(11)
C4 0.0338(14) 0.0284(14) 0.0286(13) 0.0090(11) 0.0080(11) -0.0015(11)
C5 0.0318(14) 0.0370(15) 0.0359(14) 0.0135(12) 0.0142(11) -0.0003(12)
C6 0.053(2) 0.079(2) 0.060(2) 0.0208(17) 0.0313(16) 0.0223(18)
C7 0.0472(19) 0.076(2) 0.063(2) 0.0198(18) -0.0097(15) -0.0278(18)
C8 0.114(3) 0.0350(18) 0.056(2) -0.0130(15) 0.010(2) -0.0036(19)
C9 0.0495(18) 0.0416(17) 0.0596(19) 0.0195(14) 0.0177(15) 0.0137(14)
C10 0.0558(19) 0.0545(19) 0.0288(15) 0.0068(13) 0.0040(13) -0.0046(15)
C11 0.0281(13) 0.0263(13) 0.0275(13) 0.0018(10) 0.0061(10) -0.0042(11)
C12 0.0277(14) 0.0448(16) 0.0437(16) -0.0009(13) 0.0075(12) 0.0019(12)
C13 0.0249(14) 0.069(2) 0.0504(18) 0.0012(16) -0.0035(13) 0.0012(14)
C14 0.0370(17) 0.060(2) 0.0421(17) -0.0064(15) -0.0072(13) -0.0117(15)
C15 0.0434(17) 0.0367(16) 0.0387(15) -0.0077(12) 0.0085(13) -0.0085(13)
C16 0.0288(13) 0.0280(14) 0.0315(13) 0.0008(11) 0.0052(11) -0.0056(11)
C17 0.0472(17) 0.0227(14) 0.0492(16) -0.0101(12) 0.0063(13) 0.0015(12)
C18 0.0526(19) 0.0246(15) 0.0564(18) -0.0046(13) 0.0091(15) 0.0128(13)
C19 0.0279(13) 0.0285(13) 0.0248(12) 0.0019(10) 0.0088(10) 0.0007(11)
C20 0.0342(15) 0.0401(16) 0.0449(16) -0.0011(13) 0.0013(12) 0.0065(12)
C21 0.0401(18) 0.063(2) 0.073(2) 0.0020(18) 0.0102(16) 0.0167(16)
Cl1 0.0434(4) 0.0379(4) 0.0259(3) 0.0009(3) 0.0032(3) -0.0031(3)
Cl2 0.0603(5) 0.0394(4) 0.0521(4) 0.0078(3) 0.0210(4) 0.0159(3)
Co1 0.02582(19) 0.02211(19) 0.02457(18) 0.00123(13) 0.00484(13) -0.00030(14)
N1 0.0279(11) 0.0234(11) 0.0264(11) 0.0012(10) 0.0054(9) 0.0024(9)
N2 0.0321(12) 0.0243(11) 0.0319(11) -0.0031(9) 0.0055(9) 0.0004(9)
N3 0.0341(12) 0.0268(11) 0.0396(12) -0.0006(10) 0.0064(10) 0.0067(10)

loop_
_atom_type_symbol
_atom_type_description
_atom_type_scat_dispersion_real
_atom_type_scat_dispersion_imag
_atom_type_scat_source
C C 0.0033 0.0016 'International Tables Vol C Tables 4.2.6.8 and 6.1.1.4'
H H 0.0000 0.0000 'International Tables Vol C Tables 4.2.6.8 and 6.1.1.4'
N N 0.0061 0.0033 'International Tables Vol C Tables 4.2.6.8 and 6.1.1.4'
Cl Cl 0.1484 0.1585 'International Tables Vol C Tables 4.2.6.8 and 6.1.1.4'
Co Co 0.3494 0.9721 'International Tables Vol C Tables 4.2.6.8 and 6.1.1.4'

loop_
_geom_angle_atom_site_label_1
_geom_angle_atom_site_label_2
_geom_angle_atom_site_label_3
_geom_angle
_geom_angle_site_symmetry_1
_geom_angle_site_symmetry_3
_geom_angle_publ_flag
C5 C1 C2 108.0(2) . . ?
C5 C1 C7 126.4(3) . . ?
C2 C1 C7 125.5(3) . . ?
C5 C1 Co1 70.21(14) . . ?
C2 C1 Co1 70.35(14) . . ?
C7 C1 Co1 127.34(19) . . ?
C3 C2 C1 107.9(2) . . ?
C3 C2 C8 126.4(3) . . ?
C1 C2 C8 125.7(3) . . ?
C3 C2 Co1 71.44(14) . . ?
C1 C2 Co1 69.47(14) . . ?
C8 C2 Co1 126.4(2) . . ?
C2 C3 C4 108.1(2) . . ?
C2 C3 C9 125.9(2) . . ?
C4 C3 C9 126.0(2) . . ?
C2 C3 Co1 69.45(14) . . ?
C4 C3 Co1 67.56(13) . . ?
C9 C3 Co1 129.51(18) . . ?
C5 C4 C3 107.4(2) . . ?
C5 C4 C10 125.1(2) . . ?
C3 C4 C10 126.7(2) . . ?
C5 C4 Co1 70.78(13) . . ?
C3 C4 Co1 72.40(13) . . ?
C10 C4 Co1 130.16(18) . . ?
C1 C5 C4 108.3(2) . . ?
C1 C5 C6 127.3(3) . . ?
C4 C5 C6 124.1(3) . . ?
C1 C5 Co1 70.27(14) . . ?
C4 C5 Co1 68.84(13) . . ?
C6 C5 Co1 130.90(19) . . ?
C5 C6 H6A 109.5 . . ?
C5 C6 H6B 109.5 . . ?
H6A C6 H6B 109.5 . . ?
C5 C6 H6C 109.5 . . ?
H6A C6 H6C 109.5 . . ?
H6B C6 H6C 109.5 . . ?
C1 C7 H7A 109.5 . . ?
C1 C7 H7B 109.5 . . ?
H7A C7 H7B 109.5 . . ?
C1 C7 H7C 109.5 . . ?
H7A C7 H7C 109.5 . . ?
H7B C7 H7C 109.5 . . ?
C2 C8 H8A 109.5 . . ?
C2 C8 H8B 109.5 . . ?
H8A C8 H8B 109.5 . . ?
C2 C8 H8C 109.5 . . ?
H8A C8 H8C 109.5 . . ?
H8B C8 H8C 109.5 . . ?
C3 C9 H9A 109.5 . . ?
C3 C9 H9B 109.5 . . ?
H9A C9 H9B 109.5 . . ?
C3 C9 H9C 109.5 . . ?
H9A C9 H9C 109.5 . . ?
H9B C9 H9C 109.5 . . ?
C4 C10 H10A 109.5 . . ?
C4 C10 H10B 109.5 . . ?
H10A C10 H10B 109.5 . . ?
C4 C10 H10C 109.5 . . ?
H10A C10 H10C 109.5 . . ?
H10B C10 H10C 109.5 . . ?
C12 C11 C16 119.5(2) . . ?
C12 C11 N1 121.2(2) . . ?
C16 C11 N1 119.3(2) . . ?
C11 C12 C13 120.2(3) . . ?
C11 C12 H12 119.9 . . ?
C13 C12 H12 119.9 . . ?
C14 C13 C12 119.9(3) . . ?
C14 C13 H13 120.0 . . ?
C12 C13 H13 120.0 . . ?
C13 C14 C15 120.9(3) . . ?
C13 C14 H14 119.5 . . ?
C15 C14 H14 119.5 . . ?
C14 C15 C16 119.6(3) . . ?
C14 C15 H15 120.2 . . ?
C16 C15 H15 120.2 . . ?
C15 C16 C11 119.8(2) . . ?
C15 C16 N2 120.2(2) . . ?
C11 C16 N2 119.9(2) . . ?
C18 C17 N2 106.4(2) . . ?
C18 C17 H17 126.8 . . ?
N2 C17 H17 126.8 . . ?
C17 C18 N3 107.7(2) . . ?
C17 C18 H18 126.1 . . ?
N3 C18 H18 126.1 . . ?
N3 C19 N2 104.2(2) . . ?
N3 C19 Co1 132.76(18) . . ?
N2 C19 Co1 122.96(17) . . ?
N3 C20 C21 112.8(2) . . ?
N3 C20 H20A 109.0 . . ?
C21 C20 H20A 109.0 . . ?
N3 C20 H20B 109.0 . . ?
C21 C20 H20B 109.0 . . ?
H20A C20 H20B 107.8 . . ?
C20 C21 H21A 109.5 . . ?
C20 C21 H21B 109.5 . . ?
H21A C21 H21B 109.5 . . ?
C20 C21 H21C 109.5 . . ?
H21A C21 H21C 109.5 . . ?
H21B C21 H21C 109.5 . . ?
C19 Co1 N1 85.17(9) . . ?
C19 Co1 C4 101.09(10) . . ?
N1 Co1 C4 107.86(9) . . ?
C19 Co1 C5 93.86(10) . . ?
N1 Co1 C5 147.48(9) . . ?
C4 Co1 C5 40.38(9) . . ?
C19 Co1 C1 121.40(11) . . ?
N1 Co1 C1 153.33(10) . . ?
C4 Co1 C1 67.49(10) . . ?
C5 Co1 C1 39.52(10) . . ?
C19 Co1 C2 160.26(10) . . ?
N1 Co1 C2 113.20(10) . . ?
C4 Co1 C2 67.33(10) . . ?
C5 Co1 C2 66.85(11) . . ?
C1 Co1 C2 40.18(11) . . ?
C19 Co1 C3 138.04(10) . . ?
N1 Co1 C3 92.85(9) . . ?
C4 Co1 C3 40.03(9) . . ?
C5 Co1 C3 66.51(10) . . ?
C1 Co1 C3 66.38(10) . . ?
C2 Co1 C3 39.11(10) . . ?
C19 Co1 Cl1 93.42(7) . . ?
N1 Co1 Cl1 87.71(6) . . ?
C4 Co1 Cl1 159.41(7) . . ?
C5 Co1 Cl1 124.75(7) . . ?
C1 Co1 Cl1 92.50(7) . . ?
C2 Co1 Cl1 94.46(7) . . ?
C3 Co1 Cl1 128.45(7) . . ?
C11 N1 Co1 113.46(15) . . ?
C11 N1 H2N 107.3(15) . . ?
Co1 N1 H2N 102.3(15) . . ?
C11 N1 H1N 111.0(16) . . ?
Co1 N1 H1N 110.7(16) . . ?
H2N N1 H1N 112(2) . . ?
C19 N2 C17 111.0(2) . . ?
C19 N2 C16 124.0(2) . . ?
C17 N2 C16 124.9(2) . . ?
C19 N3 C18 110.6(2) . . ?
C19 N3 C20 125.1(2) . . ?
C18 N3 C20 124.2(2) . . ?

loop_
_geom_bond_atom_site_label_1
_geom_bond_atom_site_label_2
_geom_bond_distance
_geom_bond_site_symmetry_2
_geom_bond_publ_flag
C1 C5 1.408(4) . ?
C1 C2 1.435(4) . ?
C1 C7 1.500(4) . ?
C1 Co1 2.083(2) . ?
C2 C3 1.411(4) . ?
C2 C8 1.497(4) . ?
C2 Co1 2.095(3) . ?
C3 C4 1.431(3) . ?
C3 C9 1.495(4) . ?
C3 Co1 2.121(2) . ?
C4 C5 1.429(3) . ?
C4 C10 1.495(3) . ?
C4 Co1 2.057(2) . ?
C5 C6 1.494(4) . ?
C5 Co1 2.082(2) . ?
C6 H6A 0.9600 . ?
C6 H6B 0.9600 . ?
C6 H6C 0.9600 . ?
C7 H7A 0.9600 . ?
C7 H7B 0.9600 . ?
C7 H7C 0.9600 . ?
C8 H8A 0.9600 . ?
C8 H8B 0.9600 . ?
C8 H8C 0.9600 . ?
C9 H9A 0.9600 . ?
C9 H9B 0.9600 . ?
C9 H9C 0.9600 . ?
C10 H10A 0.9600 . ?
C10 H10B 0.9600 . ?
C10 H10C 0.9600 . ?
C11 C12 1.381(3) . ?
C11 C16 1.396(3) . ?
C11 N1 1.434(3) . ?
C12 C13 1.384(4) . ?
C12 H12 0.9300 . ?
C13 C14 1.371(4) . ?
C13 H13 0.9300 . ?
C14 C15 1.372(4) . ?
C14 H14 0.9300 . ?
C15 C16 1.390(3) . ?
C15 H15 0.9300 . ?
C16 N2 1.424(3) . ?
C17 C18 1.331(4) . ?
C17 N2 1.385(3) . ?
C17 H17 0.9300 . ?
C18 N3 1.385(3) . ?
C18 H18 0.9300 . ?
C19 N3 1.352(3) . ?
C19 N2 1.366(3) . ?
C19 Co1 1.920(2) . ?
C20 N3 1.470(3) . ?
C20 C21 1.518(4) . ?
C20 H20A 0.9700 . ?
C20 H20B 0.9700 . ?
C21 H21A 0.9600 . ?
C21 H21B 0.9600 . ?
C21 H21C 0.9600 . ?
Cl1 Co1 2.2762(7) . ?
Co1 N1 1.996(2) . ?
N1 H2N 0.88(3) . ?
N1 H1N 0.96(3) . ?

loop_
_geom_torsion_atom_site_label_1
_geom_torsion_atom_site_label_2
_geom_torsion_atom_site_label_3
_geom_torsion_atom_site_label_4
_geom_torsion
_geom_torsion_site_symmetry_1
_geom_torsion_site_symmetry_2
_geom_torsion_site_symmetry_3
_geom_torsion_site_symmetry_4
_geom_torsion_publ_flag
C5 C1 C2 C3 -1.1(3) . . . . ?
C7 C1 C2 C3 176.1(2) . . . . ?
Co1 C1 C2 C3 -61.43(17) . . . . ?
C5 C1 C2 C8 -178.9(3) . . . . ?
C7 C1 C2 C8 -1.7(4) . . . . ?
Co1 C1 C2 C8 120.7(3) . . . . ?
C5 C1 C2 Co1 60.38(17) . . . . ?
C7 C1 C2 Co1 -122.4(3) . . . . ?
C1 C2 C3 C4 3.7(3) . . . . ?
C8 C2 C3 C4 -178.5(3) . . . . ?
Co1 C2 C3 C4 -56.52(16) . . . . ?
C1 C2 C3 C9 -175.2(2) . . . . ?
C8 C2 C3 C9 2.6(4) . . . . ?
Co1 C2 C3 C9 124.6(2) . . . . ?
C1 C2 C3 Co1 60.18(17) . . . . ?
C8 C2 C3 Co1 -122.0(3) . . . . ?
C2 C3 C4 C5 -4.8(3) . . . . ?
C9 C3 C4 C5 174.1(2) . . . . ?
Co1 C3 C4 C5 -62.52(16) . . . . ?
C2 C3 C4 C10 -174.9(2) . . . . ?
C9 C3 C4 C10 4.0(4) . . . . ?
Co1 C3 C4 C10 127.4(3) . . . . ?
C2 C3 C4 Co1 57.67(17) . . . . ?
C9 C3 C4 Co1 -123.4(2) . . . . ?
C2 C1 C5 C4 -2.0(3) . . . . ?
C7 C1 C5 C4 -179.1(2) . . . . ?
Co1 C1 C5 C4 58.50(16) . . . . ?
C2 C1 C5 C6 172.6(3) . . . . ?
C7 C1 C5 C6 -4.6(4) . . . . ?
Co1 C1 C5 C6 -127.0(3) . . . . ?
C2 C1 C5 Co1 -60.47(17) . . . . ?
C7 C1 C5 Co1 122.4(3) . . . . ?
C3 C4 C5 C1 4.2(3) . . . . ?
C10 C4 C5 C1 174.5(2) . . . . ?
Co1 C4 C5 C1 -59.39(17) . . . . ?
C3 C4 C5 C6 -170.6(2) . . . . ?
C10 C4 C5 C6 -0.3(4) . . . . ?
Co1 C4 C5 C6 125.9(3) . . . . ?
C3 C4 C5 Co1 63.58(16) . . . . ?
C10 C4 C5 Co1 -126.1(2) . . . . ?
C16 C11 C12 C13 -0.9(4) . . . . ?
N1 C11 C12 C13 177.9(2) . . . . ?
C11 C12 C13 C14 1.2(4) . . . . ?
C12 C13 C14 C15 -0.6(5) . . . . ?
C13 C14 C15 C16 -0.2(4) . . . . ?
C14 C15 C16 C11 0.4(4) . . . . ?
C14 C15 C16 N2 -178.5(2) . . . . ?
C12 C11 C16 C15 0.1(4) . . . . ?
N1 C11 C16 C15 -178.7(2) . . . . ?
C12 C11 C16 N2 179.1(2) . . . . ?
N1 C11 C16 N2 0.3(3) . . . . ?
N2 C17 C18 N3 -0.6(3) . . . . ?
C12 C11 N1 Co1 -128.3(2) . . . . ?
C16 C11 N1 Co1 50.6(3) . . . . ?
N3 C19 N2 C17 0.1(3) . . . . ?
Co1 C19 N2 C17 -177.23(17) . . . . ?
N3 C19 N2 C16 176.6(2) . . . . ?
Co1 C19 N2 C16 -0.8(3) . . . . ?
C18 C17 N2 C19 0.3(3) . . . . ?
C18 C17 N2 C16 -176.1(2) . . . . ?
C15 C16 N2 C19 149.9(2) . . . . ?
C11 C16 N2 C19 -29.0(3) . . . . ?
C15 C16 N2 C17 -34.1(4) . . . . ?
C11 C16 N2 C17 146.9(2) . . . . ?
N2 C19 N3 C18 -0.5(3) . . . . ?
Co1 C19 N3 C18 176.5(2) . . . . ?
N2 C19 N3 C20 -177.2(2) . . . . ?
Co1 C19 N3 C20 -0.3(4) . . . . ?
C17 C18 N3 C19 0.7(3) . . . . ?
C17 C18 N3 C20 177.5(2) . . . . ?
C21 C20 N3 C19 -135.2(3) . . . . ?
C21 C20 N3 C18 48.5(4) . . . . ?
